data_8100040
loop_
_publ_author_name
'Kirchmaier, Ralph'
'Altin, Erg\"un'
'Lentz, Axel'

_publ_section_title
;
Crystal structure of diaqua-bis(pyrazole)-\m~2~-squarato(1,3)
nickel(II), Ni(C~4~O~4~)(C~3~H~4~N)~2~(H~2~O)~2~
;
_journal_issue 2
_journal_name_full 'Zeitschrift f\"ur Kristallographie - New Crystal Structures'
_journal_page_first 135
_journal_page_last 136
_journal_volume 219
_journal_year 2004
_chemical_formula_moiety '(Ni 2+), 2(C3 H4 N2), (C4 O4 2-), 2(H2 O)'
_chemical_formula_structural '[Ni (C4 O4) (C3 H4 N2)2 (H2 O)2]'
_chemical_formula_sum 'C10 H12 N4 Ni O6'
_chemical_formula_weight 342.95
_space_group_IT_number 61
_symmetry_cell_setting orthorhombic
_symmetry_Int_Tables_number 61
_symmetry_space_group_name_Hall '-P 2ac 2ab'
_symmetry_space_group_name_H-M 'P b c a'
_cell_angle_alpha 90.00
_cell_angle_beta 90.00
_cell_angle_gamma 90.00
_cell_formula_units_Z 4
_cell_length_a 11.890(3)
_cell_length_b 7.9087(15)
_cell_length_c 14.664(4)
_cell_measurement_temperature 293(2)
_cell_volume 1378.9(6)
_diffrn_ambient_temperature 293(2)
_exptl_crystal_density_diffrn 1.652
_cod_database_code 8100040

loop_
_symmetry_equiv_pos_as_xyz
'x, y, z'
'-x+1/2, -y, z+1/2'
'x+1/2, -y+1/2, -z'
'-x, y+1/2, -z+1/2'
'-x, -y, -z'
'x-1/2, y, -z-1/2'
'-x-1/2, y-1/2, z'
'x, -y-1/2, z-1/2'

loop_
_atom_site_label
_atom_site_type_symbol
_atom_site_fract_x
_atom_site_fract_y
_atom_site_fract_z
_atom_site_U_iso_or_equiv
_atom_site_adp_type
_atom_site_occupancy
_atom_site_symmetry_multiplicity
_atom_site_Wyckoff_symbol
_atom_site_calc_flag
_atom_site_refinement_flags
_atom_site_disorder_assembly
_atom_site_disorder_group
H3B H -0.199(3) -0.002(4) 0.454(3) 0.069(10) Uiso 1 8 c d . . .
H3A H -0.171(2) 0.175(5) 0.4668(19) 0.059(8) Uiso 1 8 c d . . .
H2 H -0.192(2) -0.075(4) 0.625(2) 0.059(9) Uiso 1 8 c d . . .
Ni1 Ni 0.0000 0.0000 0.5000 0.01787(13) Uani 1 4 b d S . .
O3 O -0.15376(10) 0.0759(2) 0.44496(9) 0.0257(3) Uani 1 8 c d . . .
O1 O 0.07578(9) 0.23525(17) 0.48789(8) 0.0261(3) Uani 1 8 c d . . .
O2 O -0.17602(9) 0.38689(19) 0.51493(10) 0.0345(4) Uani 1 8 c d . . .
N1 N -0.05973(12) 0.0545(2) 0.62904(10) 0.0274(4) Uani 1 8 c d . . .
C2 C -0.07916(14) 0.4499(3) 0.50721(12) 0.0214(4) Uani 1 8 c d . . .
C1 C 0.03367(14) 0.3793(3) 0.49449(11) 0.0207(4) Uani 1 8 c d . . .
N2 N -0.15738(16) -0.0087(3) 0.66102(13) 0.0443(5) Uani 1 8 c d . . .
C3 C -0.1817(2) 0.0552(4) 0.74271(17) 0.0613(8) Uani 1 8 c d . . .
H3 H -0.2451 0.0305 0.7774 0.074 Uiso 1 8 c calc R . .
C5 C -0.0246(2) 0.1581(3) 0.69327(15) 0.0443(6) Uani 1 8 c d . . .
H5 H 0.0415 0.2207 0.6899 0.053 Uiso 1 8 c calc R . .
C4 C -0.0980(3) 0.1622(4) 0.76620(16) 0.0615(8) Uani 1 8 c d . . .
H4 H -0.0913 0.2248 0.8196 0.074 Uiso 1 8 c calc R . .

loop_
_atom_site_aniso_label
_atom_site_aniso_U_11
_atom_site_aniso_U_22
_atom_site_aniso_U_33
_atom_site_aniso_U_23
_atom_site_aniso_U_13
_atom_site_aniso_U_12
Ni1 0.01514(18) 0.0111(3) 0.02736(19) -0.00049(13) 0.00174(11) 0.00037(11)
O3 0.0197(6) 0.0184(9) 0.0389(8) 0.0036(6) -0.0011(5) -0.0004(6)
O1 0.0152(6) 0.0103(9) 0.0528(8) -0.0001(6) 0.0043(5) 0.0020(5)
O2 0.0119(6) 0.0170(10) 0.0745(11) 0.0021(7) 0.0047(6) -0.0010(5)
N1 0.0231(8) 0.0282(11) 0.0310(9) -0.0042(7) 0.0023(7) 0.0002(7)
C2 0.0150(8) 0.0136(11) 0.0355(10) 0.0012(7) 0.0003(7) 0.0000(7)
C1 0.0129(7) 0.0179(13) 0.0312(10) -0.0001(7) -0.0001(6) -0.0007(8)
N2 0.0353(10) 0.0604(16) 0.0374(10) -0.0078(10) 0.0124(8) -0.0134(9)
C3 0.0550(15) 0.087(2) 0.0421(14) -0.0046(15) 0.0246(12) 0.0062(16)
C5 0.0526(13) 0.0427(18) 0.0377(12) -0.0069(11) -0.0080(10) -0.0069(11)
C4 0.089(2) 0.064(2) 0.0311(12) -0.0176(12) 0.0026(13) 0.0094(17)

loop_
_geom_bond_atom_site_label_1
_geom_bond_atom_site_label_2
_geom_bond_distance
_geom_bond_site_symmetry_2
_geom_bond_publ_flag
Ni1 N1 2.0666(15) 5_556 ?
Ni1 N1 2.0666(15) . ?
Ni1 O1 2.0748(13) 5_556 ?
Ni1 O1 2.0748(13) . ?
Ni1 O3 2.0867(13) 5_556 ?
Ni1 O3 2.0867(13) . ?
O1 C1 1.248(2) . ?
O2 C2 1.260(2) . ?
N1 C5 1.316(3) . ?
N1 N2 1.348(2) . ?
C2 C1 1.455(3) 5_566 ?
C2 C1 1.465(2) . ?
C1 C2 1.455(3) 5_566 ?
N2 C3 1.332(3) . ?
C3 C4 1.352(4) . ?
C5 C4 1.381(3) . ?
